data_9009479
loop_
_publ_author_name
'Gorskaya, M. G.'
'Filatov, S. K.'
'Rozhdestvenskaya, I. V.'
'Vergasova, L. P.'

_publ_section_title
;
 The crystal structure of klyuchevskite, K3Cu3(Fe,Al)O2(SO4)4,
 a new mineral from Kamchatka volcanic sublimates
;
_journal_name_full 'Mineralogical Magazine'
_journal_page_first 411
_journal_page_last 416
_journal_paper_doi 10.1180/minmag.1992.056.384.14
_journal_volume 56
_journal_year 1992
_chemical_compound_source 'Tolbachik Main Fracture Eruption, Kamchatka Peninsula, Russia'
_chemical_formula_sum 'Al0.18 Cu3 Fe0.82 K3 O18 S4'
_chemical_name_mineral Klyuchevskite
_space_group_IT_number 5
_symmetry_space_group_name_Hall 'I 2y'
_symmetry_space_group_name_H-M 'I 1 2 1'
_cell_angle_alpha 90
_cell_angle_beta 101.5
_cell_angle_gamma 90
_cell_length_a 18.6670
_cell_length_b 4.94
_cell_length_c 18.405
_cell_formula_units_Z 4
_cell_volume 1663.145
_database_code_amcsd 0014497
_exptl_crystal_density_diffrn 3.094
_cod_original_formula_sum 'K3 Cu3 (Fe.82 Al.18) S4 O18'
_cod_database_code 9009479

loop_
_space_group_symop_operation_xyz
x,y,z
1/2+x,1/2+y,1/2+z
-x,y,-z
1/2-x,1/2+y,1/2-z

loop_
_atom_site_label
_atom_site_fract_x
_atom_site_fract_y
_atom_site_fract_z
_atom_site_occupancy
_atom_site_U_iso_or_equiv
K1 0.50000 0.44800 0.50000 1.00000 0.01862
K2 0.00000 0.46400 0.50000 1.00000 0.02140
K3 0.37000 0.50300 0.74600 1.00000 0.01900
K4 0.42900 -0.01900 0.28000 1.00000 0.02381
Cu1 0.18600 0.00000 0.53500 1.00000 0.01900
Cu2 0.25900 0.01500 0.41000 1.00000 0.01520
Cu3 0.17000 0.48500 0.41600 1.00000 0.01267
Fe 0.30200 0.52800 0.53100 0.82000 0.01140
Al 0.30200 0.52800 0.53100 0.18000 0.01140
S1 0.18400 0.53500 0.62800 1.00000 0.01330
S2 0.32900 0.48000 0.36600 1.00000 0.01672
S3 0.07400 -0.02200 0.36600 1.00000 0.01153
S4 0.40700 0.02000 0.60400 1.00000 0.01558
O1 0.17300 0.48000 0.70800 1.00000 0.01900
O2 0.13600 0.33400 0.56800 1.00000 0.01900
O3 0.16000 0.80000 0.60800 1.00000 0.01900
O4 0.26100 0.52100 0.62000 1.00000 0.01900
O5 0.35000 0.50700 0.44500 1.00000 0.01900
O6 0.39000 0.44300 0.32900 1.00000 0.01900
O7 0.31800 0.77600 0.35600 1.00000 0.01900
O8 0.27400 0.23300 0.34300 1.00000 0.01900
O9 0.00500 0.03800 0.31500 1.00000 0.01900
O10 0.09000 0.66300 0.36300 1.00000 0.01900
O11 0.06400 0.02700 0.44500 1.00000 0.01900
O12 0.13400 0.17800 0.35800 1.00000 0.01900
O13 0.47800 0.01400 0.57500 1.00000 0.01900
O14 0.41500 0.05200 0.68700 1.00000 0.01900
O15 0.39100 0.33100 0.58600 1.00000 0.01900
O16 0.34900 0.84100 0.55300 1.00000 0.01900
O17 0.23200 0.75500 0.47800 1.00000 0.01900
O18 0.22600 0.25400 0.47700 1.00000 0.01900

loop_
_cod_related_entry_id
_cod_related_entry_database
_cod_related_entry_code
1 AMCSD 0014497
